data_4323375
loop_
_publ_author_name
'Anthea L. Airey'
'Gerhard F. Swiegers'
'Anthony C. Willis'
'S. Bruce Wild'

_publ_contact_author
;
      Dr S. Bruce Wild
      Research School of Chemistry
      Institute of Advanced Studies
      Australian National University
      Canberra, A.C.T.
      Australia    0200
;
_publ_contact_author_email ' willis@rsc3.anu.edu.au '
_publ_contact_author_fax '  61 6 249 0750  '
_publ_section_title
;
 Self-Assembly of Homochiral Double Helix and Side-by-Side Helix
 Conformers of Double-Stranded Disilver(I)- and Digold(I)-Tetra(tertiary
 phosphine) Helicates
;
_journal_name_full 'Inorganic Chemistry'
_journal_page_first 1588
_journal_page_last 1597
_journal_paper_doi 10.1021/ic9610344
_journal_volume 36
_journal_year 1997
_chemical_formula_moiety 'C84 H84 Au2 P8 2+, (F6 P 1-)2, C2 H2 Cl2 '
_chemical_formula_structural
;
[Au2 (C42 H42 P4)2 ] (P F6)2 (C2 H2 Cl2)
;
_chemical_formula_sum 'C85 H86 Au2 Cl2 F12 P10'
_chemical_formula_weight 2110.17
_chemical_name_systematic
;
[T-4-[(R-(R~*~,R~*~)]]-\L-(--)-bis(1,1,4,7,10,10-hexaphenyl-1,4,7,10-
tetraphosphadecane)digold(I) hexafluorophosphate dichloromethane-solvate
;
_space_group_IT_number 19
_symmetry_cell_setting orthorhombic
_symmetry_Int_Tables_number 19
_symmetry_space_group_name_Hall 'P 2ac 2ab'
_symmetry_space_group_name_H-M 'P 21 21 21'
_audit_creation_date 1997-07-09
_audit_creation_method 'by teXsan v1.7'
_audit_update_record
;
97-07-10  acw modifies cif
;
_cell_angle_alpha 90
_cell_angle_beta 90
_cell_angle_gamma 90
_cell_formula_units_Z 4
_cell_length_a 15.924(5)
_cell_length_b 18.392(7)
_cell_length_c 29.384(7)
_cell_measurement_reflns_used 25
_cell_measurement_temperature 293.2
_cell_measurement_theta_max 11.0
_cell_measurement_theta_min 10.0
_cell_volume 8606(5)
_computing_cell_refinement xtal_LATCON
_computing_data_collection
;
Philips PW1100/20 software 1976
;
_computing_data_reduction xtal_DIFDAT_ABSORB_ADDREF
_computing_publication_material 'teXsan (MSC, 1995)'
_computing_structure_refinement 'teXsan (MSC, 1995)'
_computing_structure_solution 'DIRDIF92 (Beurskens et al, 1992)'
_diffrn_ambient_temperature 293.2
_diffrn_measurement_device 'Philips PW1100/20'
_diffrn_measurement_method '\w scans'
_diffrn_orient_matrix_UB_11 0.00000
_diffrn_orient_matrix_UB_12 0.00000
_diffrn_orient_matrix_UB_13 0.00000
_diffrn_orient_matrix_UB_21 0.00000
_diffrn_orient_matrix_UB_22 0.00000
_diffrn_orient_matrix_UB_23 0.00000
_diffrn_orient_matrix_UB_31 0.00000
_diffrn_orient_matrix_UB_32 0.00000
_diffrn_orient_matrix_UB_33 0.00000
_diffrn_radiation_detector 'scintillation counter'
_diffrn_radiation_monochromator graphite
_diffrn_radiation_source 'X-ray tube'
_diffrn_radiation_type 'Mo K\a'
_diffrn_radiation_wavelength 0.7107
_diffrn_reflns_av_R_equivalents 0.00000
_diffrn_reflns_limit_h_max 17
_diffrn_reflns_limit_h_min 0
_diffrn_reflns_limit_k_max 19
_diffrn_reflns_limit_k_min 0
_diffrn_reflns_limit_l_max 31
_diffrn_reflns_limit_l_min 0
_diffrn_reflns_number 6230
_diffrn_reflns_reduction_process 'Lp corrections applied'
_diffrn_reflns_theta_max 22.52
_diffrn_reflns_theta_min 2.56
_diffrn_standards_decay_% 6
_diffrn_standards_interval_time 180
_diffrn_standards_number 3
_exptl_absorpt_coefficient_mu 3.735
_exptl_absorpt_correction_T_max 0.674
_exptl_absorpt_correction_T_min 0.597
_exptl_absorpt_correction_type
;
analytical (de Meulenaer & Tompa, 1965)
;
_exptl_crystal_colour colorless
_exptl_crystal_density_diffrn 1.629
_exptl_crystal_density_meas ?
_exptl_crystal_description needle
_exptl_crystal_F_000 4184.00
_exptl_crystal_size_max 0.21
_exptl_crystal_size_mid 0.12
_exptl_crystal_size_min 0.08
_refine_diff_density_max 0.54
_refine_diff_density_min -0.52
_refine_ls_abs_structure_details
;
The absolute structure was assigned on the basis of the known chirality of the 
ligand.
;
_refine_ls_extinction_method none
_refine_ls_goodness_of_fit_obs 1.220
_refine_ls_hydrogen_treatment noref
_refine_ls_matrix_type full
_refine_ls_number_constraints 0
_refine_ls_number_parameters 1000
_refine_ls_number_reflns 4349
_refine_ls_number_restraints 0
_refine_ls_R_factor_obs 0.0350
_refine_ls_shift/esd_max 0.1380
_refine_ls_shift/esd_mean 0.0000
_refine_ls_structure_factor_coef F
_refine_ls_weighting_details 'w = 1/[\s^2^(Fo) + 0.00001|Fo|^2^]'
_refine_ls_weighting_scheme calc
_refine_ls_wR_factor_obs 0.0220
_reflns_number_observed 4349
_reflns_number_total 6230
_reflns_observed_criterion >3.00\s(I)
_cod_data_source_file ic9610344_4.cif
_cod_data_source_block ALA6
_cod_depositor_comments
;
The following automatic conversions were performed:

'_exptl_crystal_density_meas' value 'not measured' was changed to '?'
- the value is perceived as not measured.

Automatic conversion script
Id: cif_fix_values 3008 2015-01-20 13:52:24Z robertas 

The following automatic conversions were performed:

'_refine_ls_weighting_scheme' value 'w = 1/[\s^2^(Fo) +
0.00001|Fo|^2^]' was changed to 'calc'. New tag
'_refine_ls_weighting_details' was created. The value of the new tag
was set to 'w = 1/[\s^2^(Fo) + 0.00001|Fo|^2^]'.

Automatic conversion script
Id: cif_fix_values 3143 2015-03-26 13:38:13Z robertas 
;
_cod_original_cell_volume 8606(4)
_cod_original_sg_symbol_H-M 'P 21 21 21 '
_cod_original_formula_sum 'C85 H86 Au2 Cl2 F12 P10 '
_cod_database_code 4323375

loop_
_symmetry_equiv_pos_as_xyz
'   +x,   +y,   +z'
'1/2-x,   -y,1/2+z'
'1/2+x,1/2-y,   -z'
'   -x,1/2+y,1/2-z'

loop_
_atom_site_aniso_label
_atom_site_aniso_U_11
_atom_site_aniso_U_22
_atom_site_aniso_U_33
_atom_site_aniso_U_12
_atom_site_aniso_U_13
_atom_site_aniso_U_23
Au(1) 0.0315(3) 0.0383(3) 0.0310(3) 0.0045(4) -0.0015(3) 0.0007(4)
Au(2) 0.0307(3) 0.0367(3) 0.0387(4) -0.0015(3) -0.0016(3) -0.0024(4)
Cl(1) 0.33(2) 0.31(1) 0.37(2) 0.11(1) -0.23(1) -0.06(1)
Cl(2) 0.64(3) 0.33(2) 0.40(2) 0.20(2) -0.23(2) -0.15(2)
P(1) 0.042(3) 0.053(3) 0.065(3) 0.002(3) 0.011(3) -0.001(3)
P(2) 0.058(3) 0.118(5) 0.050(3) 0.026(4) -0.011(3) -0.010(5)
P(11) 0.034(3) 0.040(2) 0.037(3) 0.006(2) 0.005(2) -0.003(2)
P(12) 0.030(2) 0.032(2) 0.038(3) 0.005(2) 0.001(2) 0.003(2)
P(13) 0.038(3) 0.037(3) 0.036(3) -0.002(2) 0.006(2) -0.007(2)
P(14) 0.033(3) 0.043(3) 0.049(3) 0.002(2) -0.002(2) -0.004(2)
P(21) 0.032(3) 0.044(3) 0.045(3) 0.004(2) -0.001(2) -0.003(2)
P(22) 0.030(2) 0.038(2) 0.034(3) 0.004(2) 0.005(2) 0.004(2)
P(23) 0.030(2) 0.038(2) 0.032(3) 0.002(2) 0.000(2) -0.004(2)
P(24) 0.043(3) 0.040(3) 0.040(3) 0.004(2) 0.011(2) 0.004(2)
F(11) 0.069(7) 0.21(1) 0.117(9) -0.01(1) -0.023(7) 0.03(1)
F(12) 0.18(1) 0.067(8) 0.21(2) 0.007(9) 0.13(1) -0.041(9)
F(13) 0.13(1) 0.062(7) 0.13(1) -0.001(8) 0.048(9) 0.041(7)
F(14) 0.076(8) 0.24(2) 0.106(9) -0.061(9) -0.027(7) 0.01(1)
F(15) 0.12(1) 0.103(9) 0.11(1) 0.023(8) 0.035(9) -0.045(7)
F(16) 0.12(1) 0.087(9) 0.066(8) -0.024(7) 0.018(8) 0.017(7)
F(21) 0.068(8) 0.31(2) 0.13(1) 0.07(1) 0.021(8) -0.05(1)
F(22) 0.16(1) 0.14(1) 0.10(1) 0.02(1) -0.03(1) 0.061(9)
F(23) 0.10(1) 0.15(1) 0.18(2) 0.01(1) -0.07(1) -0.07(1)
F(24) 0.098(9) 0.24(2) 0.074(8) 0.05(1) 0.018(6) -0.03(1)
F(25) 0.16(1) 0.18(1) 0.058(8) 0.05(1) -0.001(9) 0.034(8)
F(26) 0.17(1) 0.12(1) 0.16(2) 0.00(1) -0.09(1) -0.03(1)
C(1) 0.6(1) 0.37(7) 0.27(6) 0.32(7) -0.09(6) -0.20(5)
C(11) 0.025(8) 0.07(1) 0.034(9) -0.006(9) -0.003(6) -0.01(1)
C(12) 0.04(1) 0.05(1) 0.03(1) 0.003(9) -0.001(8) 0.002(8)
C(13) 0.025(9) 0.035(9) 0.04(1) 0.004(7) -0.005(9) -0.002(9)
C(14) 0.027(9) 0.045(9) 0.05(1) 0.000(8) 0.006(8) 0.01(1)
C(15) 0.028(8) 0.11(1) 0.025(8) 0.00(1) -0.005(6) -0.01(1)
C(16) 0.035(9) 0.06(1) 0.051(9) 0.01(1) -0.002(7) -0.02(1)
C(21) 0.021(8) 0.054(9) 0.041(9) 0.004(9) 0.004(7) -0.008(9)
C(22) 0.033(9) 0.05(1) 0.03(1) 0.012(8) -0.014(7) 0.004(8)
C(23) 0.030(9) 0.05(1) 0.019(9) 0.006(9) -0.009(8) 0.000(8)
C(24) 0.04(1) 0.04(1) 0.04(1) 0.025(8) 0.001(9) -0.007(9)
C(25) 0.04(1) 0.08(1) 0.03(1) 0.00(1) -0.003(8) -0.01(1)
C(26) 0.044(9) 0.08(1) 0.018(8) 0.03(1) 0.004(7) 0.00(1)
C(111) 0.03(1) 0.04(1) 0.04(1) -0.010(8) -0.005(9) -0.002(9)
C(112) 0.05(1) 0.10(2) 0.04(1) 0.02(1) 0.01(1) -0.01(1)
C(113) 0.06(1) 0.07(1) 0.12(2) 0.04(1) 0.01(1) -0.01(1)
C(114) 0.05(1) 0.09(1) 0.10(2) 0.01(1) 0.04(1) -0.01(1)
C(115) 0.07(1) 0.07(1) 0.10(2) 0.01(1) 0.04(1) -0.02(1)
C(116) 0.04(1) 0.05(1) 0.07(1) 0.000(9) 0.01(1) 0.00(1)
C(121) 0.04(1) 0.040(9) 0.04(1) 0.02(1) 0.00(1) 0.005(8)
C(122) 0.07(2) 0.06(1) 0.05(1) 0.01(1) -0.03(1) 0.00(1)
C(123) 0.09(2) 0.05(1) 0.06(1) 0.00(1) -0.03(1) 0.01(1)
C(124) 0.09(2) 0.11(2) 0.05(1) -0.03(1) 0.00(1) 0.00(1)
C(125) 0.10(2) 0.13(2) 0.07(2) -0.07(2) -0.05(1) 0.00(2)
C(126) 0.07(1) 0.12(2) 0.06(1) -0.04(1) -0.03(1) 0.01(1)
C(131) 0.04(1) 0.05(1) 0.04(1) 0.01(1) 0.01(1) 0.008(9)
C(132) 0.04(1) 0.07(2) 0.09(2) 0.00(1) 0.04(1) 0.02(1)
C(133) 0.06(2) 0.08(2) 0.11(2) -0.04(1) 0.01(1) 0.02(1)
C(134) 0.07(2) 0.07(1) 0.11(2) 0.00(1) 0.01(2) -0.02(1)
C(135) 0.09(2) 0.04(1) 0.11(2) 0.00(1) 0.01(1) -0.01(1)
C(136) 0.07(1) 0.05(1) 0.07(1) -0.01(1) 0.01(1) 0.03(1)
C(141) 0.025(9) 0.05(1) 0.03(1) 0.006(9) -0.005(9) -0.010(9)
C(142) 0.13(2) 0.03(1) 0.04(1) -0.01(1) -0.01(1) -0.018(9)
C(143) 0.22(3) 0.08(2) 0.04(1) -0.05(2) 0.02(2) 0.00(1)
C(144) 0.12(2) 0.05(1) 0.07(2) 0.00(1) -0.01(1) -0.01(1)
C(145) 0.13(2) 0.08(1) 0.04(1) -0.03(1) 0.00(1) -0.04(1)
C(146) 0.15(2) 0.04(1) 0.06(1) -0.05(1) 0.02(2) -0.03(1)
C(151) 0.021(9) 0.05(1) 0.05(1) -0.010(9) 0.007(9) -0.012(9)
C(152) 0.06(1) 0.04(1) 0.05(1) 0.008(9) 0.00(1) 0.01(1)
C(153) 0.06(1) 0.09(2) 0.07(1) 0.03(1) 0.01(1) -0.01(1)
C(154) 0.09(2) 0.05(1) 0.12(2) 0.01(1) 0.03(2) -0.02(2)
C(155) 0.06(1) 0.11(2) 0.11(2) 0.01(2) -0.02(2) 0.07(2)
C(156) 0.09(2) 0.06(1) 0.10(2) 0.01(1) -0.02(1) 0.01(1)
C(161) 0.014(8) 0.06(1) 0.07(1) -0.011(9) -0.002(7) -0.02(1)
C(162) 0.06(1) 0.07(1) 0.09(2) -0.02(1) 0.01(1) 0.03(1)
C(163) 0.07(2) 0.05(1) 0.16(2) -0.01(1) 0.05(2) 0.00(1)
C(164) 0.10(2) 0.08(2) 0.04(1) -0.04(1) 0.03(1) -0.01(1)
C(165) 0.05(1) 0.11(2) 0.05(1) -0.03(1) 0.02(1) -0.02(1)
C(166) 0.05(1) 0.08(1) 0.05(1) 0.00(1) -0.01(1) -0.02(1)
C(211) 0.04(1) 0.06(1) 0.04(1) -0.016(9) 0.009(9) 0.01(1)
C(212) 0.04(1) 0.09(2) 0.07(1) 0.00(1) 0.005(9) -0.01(1)
C(213) 0.05(1) 0.13(2) 0.08(2) 0.03(2) 0.03(1) -0.01(2)
C(214) 0.06(1) 0.12(2) 0.06(2) -0.01(2) 0.00(1) 0.01(2)
C(215) 0.07(2) 0.09(2) 0.10(2) 0.00(1) 0.03(1) 0.03(1)
C(216) 0.06(1) 0.07(1) 0.09(1) 0.00(1) 0.04(1) 0.02(1)
C(221) 0.025(9) 0.04(1) 0.05(1) 0.001(9) 0.002(8) 0.006(9)
C(222) 0.03(1) 0.07(1) 0.06(2) -0.01(1) 0.00(1) -0.01(1)
C(223) 0.04(1) 0.05(1) 0.11(2) 0.00(1) 0.04(1) 0.00(1)
C(224) 0.12(2) 0.05(1) 0.06(1) 0.00(1) 0.02(2) -0.01(1)
C(225) 0.18(2) 0.06(1) 0.10(2) 0.03(2) -0.09(2) -0.02(1)
C(226) 0.12(2) 0.05(1) 0.11(2) 0.04(1) -0.06(2) -0.02(1)
C(231) 0.04(1) 0.037(9) 0.026(9) -0.001(9) -0.008(9) -0.011(7)
C(232) 0.04(1) 0.04(1) 0.08(2) 0.00(1) -0.02(1) -0.01(1)
C(233) 0.07(2) 0.03(1) 0.10(2) 0.03(1) -0.02(1) -0.01(1)
C(234) 0.08(2) 0.04(1) 0.06(1) 0.00(1) 0.00(1) -0.01(1)
C(235) 0.06(1) 0.03(1) 0.10(2) -0.01(1) 0.01(1) -0.01(1)
C(236) 0.08(2) 0.04(1) 0.08(1) 0.00(1) 0.02(1) -0.02(1)
C(241) 0.04(1) 0.04(1) 0.04(1) -0.008(8) -0.010(8) -0.017(8)
C(242) 0.06(1) 0.05(1) 0.04(1) 0.01(1) -0.01(1) -0.018(8)
C(243) 0.14(2) 0.04(1) 0.06(1) 0.01(1) -0.02(1) -0.003(9)
C(244) 0.12(2) 0.05(1) 0.08(2) -0.02(1) 0.02(2) -0.03(1)
C(245) 0.06(1) 0.07(2) 0.07(2) -0.02(1) 0.00(1) -0.01(1)
C(246) 0.09(2) 0.03(1) 0.07(1) 0.03(1) 0.02(1) -0.01(1)
C(251) 0.07(1) 0.05(1) 0.04(1) -0.01(1) 0.01(1) 0.00(1)
C(252) 0.12(2) 0.07(2) 0.13(2) 0.05(2) 0.06(2) 0.02(1)
C(253) 0.22(5) 0.05(2) 0.21(3) 0.07(2) 0.05(3) 0.01(2)
C(254) 0.24(5) 0.03(2) 0.17(3) 0.02(2) 0.07(3) 0.01(2)
C(255) 0.16(3) 0.09(2) 0.08(2) -0.01(2) 0.00(2) 0.02(2)
C(256) 0.11(2) 0.05(1) 0.05(1) -0.01(1) 0.00(1) 0.01(1)
C(261) 0.06(1) 0.021(8) 0.04(1) -0.010(9) 0.019(8) 0.006(9)
C(262) 0.05(1) 0.05(1) 0.08(1) 0.016(9) 0.02(1) -0.03(1)
C(263) 0.04(1) 0.08(1) 0.10(2) 0.02(1) 0.01(1) -0.04(1)
C(264) 0.06(1) 0.09(2) 0.07(1) -0.02(1) 0.03(1) -0.04(1)
C(265) 0.11(2) 0.04(1) 0.04(1) -0.02(1) 0.04(1) -0.011(9)
C(266) 0.08(1) 0.04(1) 0.06(1) 0.014(9) 0.03(1) -0.002(9)

loop_
_atom_site_label
_atom_site_fract_x
_atom_site_fract_y
_atom_site_fract_z
_atom_site_U_iso_or_equiv
_atom_site_occupancy
_atom_site_refinement_flags
_atom_site_thermal_displace_type
_atom_site_calc_flag
_atom_site_calc_attached_atom
Au(1) 0.78838(3) 0.50556(3) 0.31539(2) 0.0336(2) 1.000 . Uani d ?
Au(2) 0.46394(3) 0.51622(3) 0.43451(2) 0.0354(2) 1.000 . Uani d ?
Cl(1) 0.5988(8) 0.3210(7) 0.6580(4) 0.336(8) 1.000 . Uani d ?
Cl(2) 0.654(1) 0.1882(8) 0.6255(5) 0.46(1) 1.000 . Uani d ?
P(1) 1.0895(3) 0.4777(3) 0.6880(2) 0.054(2) 1.000 . Uani d ?
P(2) 0.8369(3) 0.4887(4) 0.5604(2) 0.075(2) 1.000 . Uani d ?
P(11) 0.7814(3) 0.4437(2) 0.2433(1) 0.037(1) 1.000 . Uani d ?
P(12) 0.6745(2) 0.5778(2) 0.2875(1) 0.033(1) 1.000 . Uani d ?
P(13) 0.4682(3) 0.4608(2) 0.3600(1) 0.037(1) 1.000 . Uani d ?
P(14) 0.3197(3) 0.5468(2) 0.4169(1) 0.042(1) 1.000 . Uani d ?
P(21) 0.9212(3) 0.5532(2) 0.3421(1) 0.040(1) 1.000 . Uani d ?
P(22) 0.7795(3) 0.4462(2) 0.3872(1) 0.034(1) 1.000 . Uani d ?
P(23) 0.5841(2) 0.5883(2) 0.4535(1) 0.033(1) 1.000 . Uani d ?
P(24) 0.4865(3) 0.4590(2) 0.5087(1) 0.041(1) 1.000 . Uani d ?
F(11) 1.1726(6) 0.489(1) 0.7157(3) 0.131(5) 1.000 . Uani d ?
F(12) 1.1321(9) 0.4173(5) 0.6615(5) 0.151(6) 1.000 . Uani d ?
F(13) 1.0562(8) 0.4207(5) 0.7248(4) 0.106(5) 1.000 . Uani d ?
F(14) 1.0076(6) 0.4679(8) 0.6635(4) 0.140(6) 1.000 . Uani d ?
F(15) 1.0502(8) 0.5389(6) 0.7186(4) 0.109(5) 1.000 . Uani d ?
F(16) 1.1208(7) 0.5361(5) 0.6529(3) 0.090(4) 1.000 . Uani d ?
F(21) 0.9146(7) 0.4662(9) 0.5346(4) 0.171(7) 1.000 . Uani d ?
F(22) 0.855(1) 0.4338(7) 0.5979(5) 0.133(6) 1.000 . Uani d ?
F(23) 0.7850(9) 0.4319(7) 0.5333(5) 0.141(6) 1.000 . Uani d ?
F(24) 0.7529(6) 0.514(1) 0.5853(3) 0.139(6) 1.000 . Uani d ?
F(25) 0.812(1) 0.5459(7) 0.5224(4) 0.132(6) 1.000 . Uani d ?
F(26) 0.8850(9) 0.5483(6) 0.5868(5) 0.150(7) 1.000 . Uani d ?
C(1) 0.683(4) 0.291(3) 0.622(1) 0.42(4) 1.000 . Uani d ?
C(11) 0.7385(7) 0.5143(9) 0.2063(4) 0.042(5) 1.000 . Uani d ?
C(12) 0.6612(9) 0.5473(8) 0.2281(5) 0.039(5) 1.000 . Uani d ?
C(13) 0.5719(8) 0.5626(7) 0.3145(5) 0.033(5) 1.000 . Uani d ?
C(14) 0.5532(8) 0.4812(8) 0.3192(5) 0.040(5) 1.000 . Uani d ?
C(15) 0.3751(7) 0.499(1) 0.3321(4) 0.054(5) 1.000 . Uani d ?
C(16) 0.2995(8) 0.4963(9) 0.3639(4) 0.049(5) 1.000 . Uani d ?
C(21) 0.9514(7) 0.4826(8) 0.3832(4) 0.039(4) 1.000 . Uani d ?
C(22) 0.8802(8) 0.4683(7) 0.4168(4) 0.039(5) 1.000 . Uani d ?
C(23) 0.6970(8) 0.4758(7) 0.4277(5) 0.032(5) 1.000 . Uani d ?
C(24) 0.6846(9) 0.5595(7) 0.4280(6) 0.041(5) 1.000 . Uani d ?
C(25) 0.598(1) 0.5762(9) 0.5149(5) 0.049(6) 1.000 . Uani d ?
C(26) 0.5865(8) 0.495(1) 0.5283(4) 0.048(5) 1.000 . Uani d ?
C(111) 0.8740(9) 0.4103(8) 0.2169(5) 0.038(5) 1.000 . Uani d ?
C(112) 0.933(1) 0.375(1) 0.2427(5) 0.065(7) 1.000 . Uani d ?
C(113) 1.004(1) 0.342(1) 0.2244(7) 0.086(8) 1.000 . Uani d ?
C(114) 1.021(1) 0.351(1) 0.1781(7) 0.078(8) 1.000 . Uani d ?
C(115) 0.965(1) 0.386(1) 0.1530(7) 0.082(8) 1.000 . Uani d ?
C(116) 0.895(1) 0.4161(9) 0.1709(6) 0.055(6) 1.000 . Uani d ?
C(121) 0.711(1) 0.3682(7) 0.2358(5) 0.039(5) 1.000 . Uani d ?
C(122) 0.713(1) 0.311(1) 0.2666(6) 0.059(7) 1.000 . Uani d ?
C(123) 0.669(1) 0.250(1) 0.2631(6) 0.070(8) 1.000 . Uani d ?
C(124) 0.611(1) 0.243(1) 0.2278(7) 0.081(8) 1.000 . Uani d ?
C(125) 0.603(1) 0.300(1) 0.1996(7) 0.103(9) 1.000 . Uani d ?
C(126) 0.652(1) 0.361(1) 0.2022(6) 0.084(8) 1.000 . Uani d ?
C(131) 0.686(1) 0.6745(8) 0.2842(6) 0.046(6) 1.000 . Uani d ?
C(132) 0.748(1) 0.703(1) 0.2559(8) 0.069(8) 1.000 . Uani d ?
C(133) 0.763(1) 0.781(1) 0.2544(8) 0.084(9) 1.000 . Uani d ?
C(134) 0.713(1) 0.826(1) 0.2798(8) 0.084(8) 1.000 . Uani d ?
C(135) 0.654(1) 0.8002(9) 0.3073(8) 0.080(8) 1.000 . Uani d ?
C(136) 0.642(1) 0.7235(9) 0.3088(6) 0.064(7) 1.000 . Uani d ?
C(141) 0.4568(9) 0.3635(8) 0.3546(5) 0.036(5) 1.000 . Uani d ?
C(142) 0.445(1) 0.3260(8) 0.3928(5) 0.066(7) 1.000 . Uani d ?
C(143) 0.434(2) 0.248(1) 0.3923(6) 0.11(1) 1.000 . Uani d ?
C(144) 0.438(1) 0.213(1) 0.3508(7) 0.078(8) 1.000 . Uani d ?
C(145) 0.446(1) 0.252(1) 0.3131(6) 0.084(8) 1.000 . Uani d ?
C(146) 0.457(1) 0.3269(8) 0.3149(6) 0.083(7) 1.000 . Uani d ?
C(151) 0.2881(9) 0.6401(7) 0.4079(5) 0.039(5) 1.000 . Uani d ?
C(152) 0.3171(9) 0.6915(8) 0.4382(6) 0.051(6) 1.000 . Uani d ?
C(153) 0.294(1) 0.764(1) 0.4355(7) 0.073(7) 1.000 . Uani d ?
C(154) 0.245(1) 0.787(1) 0.4022(9) 0.09(1) 1.000 . Uani d ?
C(155) 0.217(1) 0.738(1) 0.3706(8) 0.095(9) 1.000 . Uani d ?
C(156) 0.236(1) 0.665(1) 0.3734(8) 0.084(9) 1.000 . Uani d ?
C(161) 0.2383(7) 0.510(1) 0.4523(5) 0.049(5) 1.000 . Uani d ?
C(162) 0.252(1) 0.442(1) 0.4749(7) 0.072(7) 1.000 . Uani d ?
C(163) 0.197(1) 0.4132(9) 0.5038(8) 0.091(8) 1.000 . Uani d ?
C(164) 0.126(1) 0.451(1) 0.5151(6) 0.072(8) 1.000 . Uani d ?
C(165) 0.104(1) 0.514(1) 0.4929(6) 0.069(7) 1.000 . Uani d ?
C(166) 0.162(1) 0.5455(9) 0.4632(6) 0.061(7) 1.000 . Uani d ?
C(211) 1.0156(9) 0.5687(9) 0.3075(5) 0.047(6) 1.000 . Uani d ?
C(212) 1.069(1) 0.512(1) 0.2966(5) 0.067(6) 1.000 . Uani d ?
C(213) 1.142(1) 0.524(1) 0.2694(7) 0.087(8) 1.000 . Uani d ?
C(214) 1.157(1) 0.590(1) 0.2537(7) 0.081(8) 1.000 . Uani d ?
C(215) 1.103(1) 0.646(1) 0.2640(7) 0.084(8) 1.000 . Uani d ?
C(216) 1.032(1) 0.6370(9) 0.2910(6) 0.069(6) 1.000 . Uani d ?
C(221) 0.918(1) 0.6352(8) 0.3767(5) 0.039(5) 1.000 . Uani d ?
C(222) 0.849(1) 0.677(1) 0.3773(7) 0.053(7) 1.000 . Uani d ?
C(223) 0.845(1) 0.742(1) 0.4030(7) 0.066(8) 1.000 . Uani d ?
C(224) 0.911(2) 0.7584(9) 0.4316(7) 0.078(8) 1.000 . Uani d ?
C(225) 0.977(2) 0.714(1) 0.4313(8) 0.111(9) 1.000 . Uani d ?
C(226) 0.983(1) 0.6528(9) 0.4048(7) 0.092(8) 1.000 . Uani d ?
C(231) 0.774(1) 0.3480(8) 0.3874(5) 0.033(5) 1.000 . Uani d ?
C(232) 0.844(1) 0.304(1) 0.3763(7) 0.055(7) 1.000 . Uani d ?
C(233) 0.836(1) 0.234(1) 0.3732(7) 0.068(8) 1.000 . Uani d ?
C(234) 0.760(1) 0.1997(9) 0.3784(6) 0.061(7) 1.000 . Uani d ?
C(235) 0.689(1) 0.2378(9) 0.3890(6) 0.063(7) 1.000 . Uani d ?
C(236) 0.700(1) 0.3123(9) 0.3932(6) 0.065(7) 1.000 . Uani d ?
C(241) 0.5854(9) 0.6837(7) 0.4465(5) 0.038(5) 1.000 . Uani d ?
C(242) 0.525(1) 0.7205(8) 0.4212(5) 0.049(6) 1.000 . Uani d ?
C(243) 0.526(1) 0.7970(9) 0.4157(5) 0.078(7) 1.000 . Uani d ?
C(244) 0.589(1) 0.8353(9) 0.4363(7) 0.083(8) 1.000 . Uani d ?
C(245) 0.651(1) 0.802(1) 0.4602(6) 0.069(8) 1.000 . Uani d ?
C(246) 0.648(1) 0.7261(9) 0.4659(6) 0.065(7) 1.000 . Uani d ?
C(251) 0.496(1) 0.3621(9) 0.5142(6) 0.053(6) 1.000 . Uani d ?
C(252) 0.569(1) 0.324(1) 0.5068(7) 0.10(1) 1.000 . Uani d ?
C(253) 0.566(2) 0.246(1) 0.506(1) 0.16(2) 1.000 . Uani d ?
C(254) 0.498(2) 0.209(1) 0.512(1) 0.15(2) 1.000 . Uani d ?
C(255) 0.428(2) 0.245(1) 0.5181(8) 0.11(1) 1.000 . Uani d ?
C(256) 0.425(1) 0.322(1) 0.5197(6) 0.070(8) 1.000 . Uani d ?
C(261) 0.4190(9) 0.4828(8) 0.5567(5) 0.038(5) 1.000 . Uani d ?
C(262) 0.356(1) 0.5327(8) 0.5534(6) 0.060(6) 1.000 . Uani d ?
C(263) 0.310(1) 0.553(1) 0.5904(7) 0.072(7) 1.000 . Uani d ?
C(264) 0.323(1) 0.521(1) 0.6323(6) 0.074(8) 1.000 . Uani d ?
C(265) 0.386(1) 0.4710(9) 0.6368(5) 0.064(7) 1.000 . Uani d ?
C(266) 0.435(1) 0.4511(8) 0.5990(6) 0.057(6) 1.000 . Uani d ?
H(1a) 0.6770 0.3073 0.5923 0.511 1.000 . Uiso c ?
H(1b) 0.7349 0.2991 0.6344 0.511 1.000 . Uiso c ?
H(11a) 0.7795 0.5512 0.2018 0.050 1.000 . Uiso c ?
H(11b) 0.7237 0.4936 0.1778 0.050 1.000 . Uiso c ?
H(12a) 0.6178 0.5118 0.2276 0.046 1.000 . Uiso c ?
H(12b) 0.6447 0.5881 0.2104 0.046 1.000 . Uiso c ?
H(13a) 0.5721 0.5842 0.3438 0.040 1.000 . Uiso c ?
H(13b) 0.5295 0.5845 0.2964 0.040 1.000 . Uiso c ?
H(14a) 0.6029 0.4574 0.3292 0.048 1.000 . Uiso c ?
H(14b) 0.5375 0.4629 0.2902 0.048 1.000 . Uiso c ?
H(15a) 0.3859 0.5476 0.3237 0.065 1.000 . Uiso c ?
H(15b) 0.3630 0.4709 0.3056 0.065 1.000 . Uiso c ?
H(16a) 0.2875 0.4470 0.3712 0.059 1.000 . Uiso c ?
H(16b) 0.2526 0.5172 0.3489 0.059 1.000 . Uiso c ?
H(21a) 0.9639 0.4389 0.3673 0.046 1.000 . Uiso c ?
H(21b) 0.9997 0.4982 0.3995 0.046 1.000 . Uiso c ?
H(22a) 0.8721 0.5104 0.4350 0.047 1.000 . Uiso c ?
H(22b) 0.8953 0.4285 0.4357 0.047 1.000 . Uiso c ?
H(23a) 0.6454 0.4535 0.4194 0.039 1.000 . Uiso c ?
H(23b) 0.7125 0.4606 0.4574 0.039 1.000 . Uiso c ?
H(24a) 0.6865 0.5765 0.3975 0.049 1.000 . Uiso c ?
H(24b) 0.7291 0.5808 0.4449 0.049 1.000 . Uiso c ?
H(25a) 0.6532 0.5915 0.5232 0.058 1.000 . Uiso c ?
H(25b) 0.5580 0.6049 0.5307 0.058 1.000 . Uiso c ?
H(26a) 0.5890 0.4912 0.5605 0.057 1.000 . Uiso c ?
H(26b) 0.6307 0.4676 0.5151 0.057 1.000 . Uiso c ?
H(112) 0.9252 0.3738 0.2748 0.078 1.000 . Uiso c ?
H(113) 1.0396 0.3134 0.2431 0.103 1.000 . Uiso c ?
H(114) 1.0711 0.3318 0.1652 0.094 1.000 . Uiso c ?
H(115) 0.9748 0.3902 0.1212 0.099 1.000 . Uiso c ?
H(116) 0.8582 0.4426 0.1514 0.066 1.000 . Uiso c ?
H(122) 0.7484 0.3167 0.2924 0.071 1.000 . Uiso c ?
H(123) 0.6766 0.2115 0.2843 0.084 1.000 . Uiso c ?
H(124) 0.5787 0.2001 0.2239 0.098 1.000 . Uiso c ?
H(125) 0.5607 0.2978 0.1766 0.124 1.000 . Uiso c ?
H(126) 0.6445 0.3987 0.1805 0.100 1.000 . Uiso c ?
H(132) 0.7804 0.6718 0.2373 0.082 1.000 . Uiso c ?
H(133) 0.8061 0.7999 0.2360 0.101 1.000 . Uiso c ?
H(134) 0.7211 0.8766 0.2778 0.101 1.000 . Uiso c ?
H(135) 0.6209 0.8320 0.3253 0.096 1.000 . Uiso c ?
H(136) 0.5996 0.7054 0.3286 0.077 1.000 . Uiso c ?
H(142) 0.4429 0.3511 0.4210 0.079 1.000 . Uiso c ?
H(143) 0.4240 0.2222 0.4196 0.136 1.000 . Uiso c ?
H(144) 0.4349 0.1612 0.3493 0.094 1.000 . Uiso c ?
H(145) 0.4447 0.2282 0.2844 0.101 1.000 . Uiso c ?
H(146) 0.4658 0.3530 0.2873 0.100 1.000 . Uiso c ?
H(152) 0.3541 0.6766 0.4618 0.061 1.000 . Uiso c ?
H(153) 0.3143 0.7972 0.4577 0.088 1.000 . Uiso c ?
H(154) 0.2302 0.8371 0.4003 0.107 1.000 . Uiso c ?
H(155) 0.1831 0.7551 0.3461 0.114 1.000 . Uiso c ?
H(156) 0.2136 0.6316 0.3519 0.101 1.000 . Uiso c ?
H(162) 0.3033 0.4171 0.4691 0.086 1.000 . Uiso c ?
H(163) 0.2074 0.3666 0.5165 0.110 1.000 . Uiso c ?
H(164) 0.0903 0.4330 0.5387 0.087 1.000 . Uiso c ?
H(165) 0.0507 0.5363 0.4976 0.083 1.000 . Uiso c ?
H(166) 0.1500 0.5915 0.4499 0.074 1.000 . Uiso c ?
H(212) 1.0563 0.4650 0.3075 0.080 1.000 . Uiso c ?
H(213) 1.1786 0.4844 0.2628 0.104 1.000 . Uiso c ?
H(214) 1.2049 0.5985 0.2353 0.097 1.000 . Uiso c ?
H(215) 1.1150 0.6934 0.2521 0.101 1.000 . Uiso c ?
H(216) 0.9964 0.6768 0.2978 0.083 1.000 . Uiso c ?
H(222) 0.8021 0.6633 0.3596 0.064 1.000 . Uiso c ?
H(223) 0.7977 0.7732 0.4008 0.079 1.000 . Uiso c ?
H(224) 0.9096 0.7999 0.4508 0.093 1.000 . Uiso c ?
H(225) 1.0236 0.7250 0.4506 0.134 1.000 . Uiso c ?
H(226) 1.0316 0.6230 0.4060 0.111 1.000 . Uiso c ?
H(232) 0.8967 0.3264 0.3711 0.066 1.000 . Uiso c ?
H(233) 0.8848 0.2052 0.3673 0.082 1.000 . Uiso c ?
H(234) 0.7565 0.1484 0.3744 0.073 1.000 . Uiso c ?
H(235) 0.6364 0.2149 0.3931 0.075 1.000 . Uiso c ?
H(236) 0.6517 0.3406 0.4009 0.078 1.000 . Uiso c ?
H(242) 0.4813 0.6933 0.4071 0.058 1.000 . Uiso c ?
H(243) 0.4846 0.8209 0.3981 0.094 1.000 . Uiso c ?
H(244) 0.5889 0.8868 0.4338 0.099 1.000 . Uiso c ?
H(245) 0.6949 0.8302 0.4729 0.083 1.000 . Uiso c ?
H(246) 0.6905 0.7032 0.4834 0.078 1.000 . Uiso c ?
H(252) 0.6211 0.3490 0.5024 0.125 1.000 . Uiso c ?
H(253) 0.6163 0.2206 0.5005 0.195 1.000 . Uiso c ?
H(254) 0.4993 0.1571 0.5130 0.176 1.000 . Uiso c ?
H(255) 0.3771 0.2182 0.5214 0.128 1.000 . Uiso c ?
H(256) 0.3727 0.3457 0.5246 0.084 1.000 . Uiso c ?
H(262) 0.3438 0.5538 0.5246 0.072 1.000 . Uiso c ?
H(263) 0.2683 0.5898 0.5873 0.087 1.000 . Uiso c ?
H(264) 0.2889 0.5331 0.6576 0.089 1.000 . Uiso c ?
H(265) 0.3973 0.4498 0.6656 0.077 1.000 . Uiso c ?
H(266) 0.4791 0.4164 0.6022 0.068 1.000 . Uiso c ?

loop_
_atom_type_symbol
_atom_type_oxidation_number
_atom_type_number_in_cell
_atom_type_scat_dispersion_real
_atom_type_scat_dispersion_imag
_atom_type_scat_source
C 0 340 0.003 0.002
;International Tables for Crystallography
(1992, Vol. C, Tables 4.2.6.8 and 6.1.1.1)
;
H 0 344 0.000 0.000
;International Tables for Crystallography
(1992, Vol. C, Table 6.1.1.2)
;
Au 0 8 -2.013 8.802
;International Tables for Crystallography
(1992, Vol. C, Tables 4.2.6.8 and 6.1.1.1)
;
Cl 0 8 0.148 0.159
;International Tables for Crystallography
(1992, Vol. C, Tables 4.2.6.8 and 6.1.1.1)
;
F 0 48 0.017 0.010
;International Tables for Crystallography
(1992, Vol. C, Tables 4.2.6.8 and 6.1.1.1)
;
P 0 40 0.102 0.094
;International Tables for Crystallography
(1992, Vol. C, Tables 4.2.6.8 and 6.1.1.1)
;

loop_
_geom_angle_atom_site_label_1
_geom_angle_atom_site_label_2
_geom_angle_atom_site_label_3
_geom_angle
_geom_angle_site_symmetry_1
_geom_angle_site_symmetry_2
_geom_angle_site_symmetry_3
_geom_angle_publ_flag
P(11) Au(1) P(12) 85.7(1) . . . yes
P(11) Au(1) P(21) 119.8(1) . . . yes
P(11) Au(1) P(22) 124.1(1) . . . yes
P(12) Au(1) P(21) 124.9(1) . . . yes
P(12) Au(1) P(22) 120.9(1) . . . yes
P(21) Au(1) P(22) 86.0(1) . . . yes
P(13) Au(2) P(14) 86.1(1) . . . yes
P(13) Au(2) P(23) 115.0(1) . . . yes
P(13) Au(2) P(24) 128.5(1) . . . yes
P(14) Au(2) P(23) 132.8(1) . . . yes
P(14) Au(2) P(24) 115.4(1) . . . yes
P(23) Au(2) P(24) 85.0(1) . . . yes
F(11) P(1) F(12) 89.2(8) . . . yes
F(11) P(1) F(13) 90.9(7) . . . yes
F(11) P(1) F(14) 177.2(7) . . . yes
F(11) P(1) F(15) 86.8(7) . . . yes
F(11) P(1) F(16) 89.0(7) . . . yes
F(12) P(1) F(13) 90.8(6) . . . yes
F(12) P(1) F(14) 93.1(8) . . . yes
F(12) P(1) F(15) 175.5(9) . . . yes
F(12) P(1) F(16) 91.3(6) . . . yes
F(13) P(1) F(14) 87.5(6) . . . yes
F(13) P(1) F(15) 87.2(5) . . . yes
F(13) P(1) F(16) 177.9(6) . . . yes
F(14) P(1) F(15) 90.8(7) . . . yes
F(14) P(1) F(16) 92.5(7) . . . yes
F(15) P(1) F(16) 90.8(6) . . . yes
F(21) P(2) F(22) 91.3(8) . . . yes
F(21) P(2) F(23) 89.7(8) . . . yes
F(21) P(2) F(24) 177.1(8) . . . yes
F(21) P(2) F(25) 91.8(8) . . . yes
F(21) P(2) F(26) 92.3(8) . . . yes
F(22) P(2) F(23) 91.7(8) . . . yes
F(22) P(2) F(24) 91.5(8) . . . yes
F(22) P(2) F(25) 176.8(9) . . . yes
F(22) P(2) F(26) 90.6(6) . . . yes
F(23) P(2) F(24) 89.2(8) . . . yes
F(23) P(2) F(25) 87.3(6) . . . yes
F(23) P(2) F(26) 177.0(8) . . . yes
F(24) P(2) F(25) 85.5(7) . . . yes
F(24) P(2) F(26) 88.7(8) . . . yes
F(25) P(2) F(26) 90.3(8) . . . yes
Au(1) P(11) C(11) 101.8(5) . . . yes
Au(1) P(11) C(111) 120.6(5) . . . yes
Au(1) P(11) C(121) 120.1(5) . . . yes
C(11) P(11) C(111) 107.3(7) . . . yes
C(11) P(11) C(121) 104.0(6) . . . yes
C(111) P(11) C(121) 101.4(6) . . . yes
Au(1) P(12) C(12) 104.0(5) . . . yes
Au(1) P(12) C(13) 116.2(5) . . . yes
Au(1) P(12) C(131) 119.3(6) . . . yes
C(12) P(12) C(13) 105.1(7) . . . yes
C(12) P(12) C(131) 105.3(7) . . . yes
C(13) P(12) C(131) 105.6(7) . . . yes
Au(2) P(13) C(14) 121.6(5) . . . yes
Au(2) P(13) C(15) 102.9(5) . . . yes
Au(2) P(13) C(141) 119.6(5) . . . yes
C(14) P(13) C(15) 103.1(6) . . . yes
C(14) P(13) C(141) 102.7(7) . . . yes
C(15) P(13) C(141) 104.7(8) . . . yes
Au(2) P(14) C(16) 103.2(4) . . . yes
Au(2) P(14) C(151) 121.0(5) . . . yes
Au(2) P(14) C(161) 118.4(5) . . . yes
C(16) P(14) C(151) 107.9(7) . . . yes
C(16) P(14) C(161) 100.2(7) . . . yes
C(151) P(14) C(161) 103.8(8) . . . yes
Au(1) P(21) C(21) 100.7(5) . . . yes
Au(1) P(21) C(211) 126.3(5) . . . yes
Au(1) P(21) C(221) 117.1(5) . . . yes
C(21) P(21) C(211) 105.0(7) . . . yes
C(21) P(21) C(221) 103.1(7) . . . yes
C(211) P(21) C(221) 101.9(7) . . . yes
Au(1) P(22) C(22) 105.2(4) . . . yes
Au(1) P(22) C(23) 118.5(4) . . . yes
Au(1) P(22) C(231) 117.7(5) . . . yes
C(22) P(22) C(23) 104.1(6) . . . yes
C(22) P(22) C(231) 104.9(7) . . . yes
C(23) P(22) C(231) 104.9(7) . . . yes
Au(2) P(23) C(24) 116.1(5) . . . yes
Au(2) P(23) C(25) 105.1(5) . . . yes
Au(2) P(23) C(241) 122.1(5) . . . yes
C(24) P(23) C(25) 105.1(7) . . . yes
C(24) P(23) C(241) 103.1(7) . . . yes
C(25) P(23) C(241) 103.5(7) . . . yes
Au(2) P(24) C(26) 104.6(5) . . . yes
Au(2) P(24) C(251) 121.3(6) . . . yes
Au(2) P(24) C(261) 119.9(5) . . . yes
C(26) P(24) C(251) 105.2(8) . . . yes
C(26) P(24) C(261) 100.5(6) . . . yes
C(251) P(24) C(261) 102.6(7) . . . yes
Cl(1) C(1) Cl(2) 96(4) . . . yes
Cl(1) C(1) H(1a) 112.3 . . . no
Cl(1) C(1) H(1b) 112.6 . . . no
Cl(2) C(1) H(1a) 110.5 . . . no
Cl(2) C(1) H(1b) 110.8 . . . no
H(1a) C(1) H(1b) 113.6 . . . no
P(11) C(11) C(12) 110(1) . . . yes
P(11) C(11) H(11a) 109.4 . . . no
P(11) C(11) H(11b) 109.4 . . . no
C(12) C(11) H(11a) 109.4 . . . no
C(12) C(11) H(11b) 109.5 . . . no
H(11a) C(11) H(11b) 109.4 . . . no
P(12) C(12) C(11) 115.4(9) . . . yes
P(12) C(12) H(12a) 108.0 . . . no
P(12) C(12) H(12b) 108.0 . . . no
C(11) C(12) H(12a) 107.9 . . . no
C(11) C(12) H(12b) 108.0 . . . no
H(12a) C(12) H(12b) 109.4 . . . no
P(12) C(13) C(14) 111(1) . . . yes
P(12) C(13) H(13a) 109.0 . . . no
P(12) C(13) H(13b) 109.0 . . . no
C(14) C(13) H(13a) 109.1 . . . no
C(14) C(13) H(13b) 109.1 . . . no
H(13a) C(13) H(13b) 109.4 . . . no
P(13) C(14) C(13) 114(1) . . . yes
P(13) C(14) H(14a) 108.4 . . . no
P(13) C(14) H(14b) 108.5 . . . no
C(13) C(14) H(14a) 108.4 . . . no
C(13) C(14) H(14b) 108.5 . . . no
H(14a) C(14) H(14b) 109.5 . . . no
P(13) C(15) C(16) 111(1) . . . yes
P(13) C(15) H(15a) 109.2 . . . no
P(13) C(15) H(15b) 109.2 . . . no
C(16) C(15) H(15a) 109.1 . . . no
C(16) C(15) H(15b) 109.2 . . . no
H(15a) C(15) H(15b) 109.4 . . . no
P(14) C(16) C(15) 112(1) . . . yes
P(14) C(16) H(16a) 108.9 . . . no
P(14) C(16) H(16b) 109.0 . . . no
C(15) C(16) H(16a) 108.9 . . . no
C(15) C(16) H(16b) 109.0 . . . no
H(16a) C(16) H(16b) 109.5 . . . no
P(21) C(21) C(22) 110.6(9) . . . yes
P(21) C(21) H(21a) 109.2 . . . no
P(21) C(21) H(21b) 109.2 . . . no
C(22) C(21) H(21a) 109.2 . . . no
C(22) C(21) H(21b) 109.2 . . . no
H(21a) C(21) H(21b) 109.5 . . . no
P(22) C(22) C(21) 111.9(9) . . . yes
P(22) C(22) H(22a) 108.8 . . . no
P(22) C(22) H(22b) 108.8 . . . no
C(21) C(22) H(22a) 108.9 . . . no
C(21) C(22) H(22b) 108.9 . . . no
H(22a) C(22) H(22b) 109.5 . . . no
P(22) C(23) C(24) 113(1) . . . yes
P(22) C(23) H(23a) 108.6 . . . no
P(22) C(23) H(23b) 108.7 . . . no
C(24) C(23) H(23a) 108.6 . . . no
C(24) C(23) H(23b) 108.8 . . . no
H(23a) C(23) H(23b) 109.5 . . . no
P(23) C(24) C(23) 113(1) . . . yes
P(23) C(24) H(24a) 108.5 . . . no
P(23) C(24) H(24b) 108.4 . . . no
C(23) C(24) H(24a) 108.6 . . . no
C(23) C(24) H(24b) 108.4 . . . no
H(24a) C(24) H(24b) 109.5 . . . no
P(23) C(25) C(26) 111(1) . . . yes
P(23) C(25) H(25a) 109.3 . . . no
P(23) C(25) H(25b) 109.2 . . . no
C(26) C(25) H(25a) 109.2 . . . no
C(26) C(25) H(25b) 109.2 . . . no
H(25a) C(25) H(25b) 109.4 . . . no
P(24) C(26) C(25) 112(1) . . . yes
P(24) C(26) H(26a) 108.9 . . . no
P(24) C(26) H(26b) 108.8 . . . no
C(25) C(26) H(26a) 108.8 . . . no
C(25) C(26) H(26b) 108.8 . . . no
H(26a) C(26) H(26b) 109.5 . . . no
P(11) C(111) C(112) 119(1) . . . yes
P(11) C(111) C(116) 126(1) . . . yes
C(112) C(111) C(116) 114(2) . . . yes
C(111) C(112) C(113) 123(2) . . . yes
C(111) C(112) H(112) 118.3 . . . no
C(113) C(112) H(112) 118.4 . . . no
C(112) C(113) C(114) 119(2) . . . yes
C(112) C(113) H(113) 120.5 . . . no
C(114) C(113) H(113) 120.5 . . . no
C(113) C(114) C(115) 118(2) . . . yes
C(113) C(114) H(114) 120.9 . . . no
C(115) C(114) H(114) 121.2 . . . no
C(114) C(115) C(116) 122(2) . . . yes
C(114) C(115) H(115) 118.8 . . . no
C(116) C(115) H(115) 118.8 . . . no
C(111) C(116) C(115) 123(2) . . . yes
C(111) C(116) H(116) 118.6 . . . no
C(115) C(116) H(116) 118.7 . . . no
P(11) C(121) C(122) 119(1) . . . yes
P(11) C(121) C(126) 126(1) . . . yes
C(122) C(121) C(126) 115(2) . . . yes
C(121) C(122) C(123) 125(2) . . . yes
C(121) C(122) H(122) 117.5 . . . no
C(123) C(122) H(122) 117.4 . . . no
C(122) C(123) C(124) 119(2) . . . yes
C(122) C(123) H(123) 120.6 . . . no
C(124) C(123) H(123) 120.6 . . . no
C(123) C(124) C(125) 117(2) . . . yes
C(123) C(124) H(124) 121.4 . . . no
C(125) C(124) H(124) 121.4 . . . no
C(124) C(125) C(126) 123(2) . . . yes
C(124) C(125) H(125) 118.4 . . . no
C(126) C(125) H(125) 118.4 . . . no
C(121) C(126) C(125) 121(2) . . . yes
C(121) C(126) H(126) 119.6 . . . no
C(125) C(126) H(126) 119.6 . . . no
P(12) C(131) C(132) 119(2) . . . yes
P(12) C(131) C(136) 125(1) . . . yes
C(132) C(131) C(136) 116(2) . . . yes
C(131) C(132) C(133) 121(2) . . . yes
C(131) C(132) H(132) 119.7 . . . no
C(133) C(132) H(132) 119.8 . . . no
C(132) C(133) C(134) 119(2) . . . yes
C(132) C(133) H(133) 120.4 . . . no
C(134) C(133) H(133) 120.4 . . . no
C(133) C(134) C(135) 122(2) . . . yes
C(133) C(134) H(134) 119.0 . . . no
C(135) C(134) H(134) 119.0 . . . no
C(134) C(135) C(136) 118(2) . . . yes
C(134) C(135) H(135) 121.1 . . . no
C(136) C(135) H(135) 121.1 . . . no
C(131) C(136) C(135) 125(2) . . . yes
C(131) C(136) H(136) 117.7 . . . no
C(135) C(136) H(136) 117.6 . . . no
P(13) C(141) C(142) 117(1) . . . yes
P(13) C(141) C(146) 125(1) . . . yes
C(142) C(141) C(146) 118(1) . . . yes
C(141) C(142) C(143) 122(2) . . . yes
C(141) C(142) H(142) 119.2 . . . no
C(143) C(142) H(142) 119.3 . . . no
C(142) C(143) C(144) 118(2) . . . yes
C(142) C(143) H(143) 120.7 . . . no
C(144) C(143) H(143) 121.0 . . . no
C(143) C(144) C(145) 119(2) . . . yes
C(143) C(144) H(144) 120.5 . . . no
C(145) C(144) H(144) 120.6 . . . no
C(144) C(145) C(146) 121(2) . . . yes
C(144) C(145) H(145) 119.4 . . . no
C(146) C(145) H(145) 119.3 . . . no
C(141) C(146) C(145) 122(2) . . . yes
C(141) C(146) H(146) 119.1 . . . no
C(145) C(146) H(146) 119.1 . . . no
P(14) C(151) C(152) 118(1) . . . yes
P(14) C(151) C(156) 126(1) . . . yes
C(152) C(151) C(156) 117(2) . . . yes
C(151) C(152) C(153) 122(2) . . . yes
C(151) C(152) H(152) 118.8 . . . no
C(153) C(152) H(152) 118.8 . . . no
C(152) C(153) C(154) 121(2) . . . yes
C(152) C(153) H(153) 119.7 . . . no
C(154) C(153) H(153) 119.7 . . . no
C(153) C(154) C(155) 119(2) . . . yes
C(153) C(154) H(154) 120.5 . . . no
C(155) C(154) H(154) 120.6 . . . no
C(154) C(155) C(156) 122(2) . . . yes
C(154) C(155) H(155) 119.1 . . . no
C(156) C(155) H(155) 119.2 . . . no
C(151) C(156) C(155) 120(2) . . . yes
C(151) C(156) H(156) 120.1 . . . no
C(155) C(156) H(156) 120.2 . . . no
P(14) C(161) C(162) 119(1) . . . yes
P(14) C(161) C(166) 126(2) . . . yes
C(162) C(161) C(166) 116(2) . . . yes
C(161) C(162) C(163) 123(2) . . . yes
C(161) C(162) H(162) 118.6 . . . no
C(163) C(162) H(162) 118.5 . . . no
C(162) C(163) C(164) 120(2) . . . yes
C(162) C(163) H(163) 120.1 . . . no
C(164) C(163) H(163) 120.1 . . . no
C(163) C(164) C(165) 121(2) . . . yes
C(163) C(164) H(164) 119.4 . . . no
C(165) C(164) H(164) 119.4 . . . no
C(164) C(165) C(166) 119(2) . . . yes
C(164) C(165) H(165) 120.7 . . . no
C(166) C(165) H(165) 120.7 . . . no
C(161) C(166) C(165) 122(2) . . . yes
C(161) C(166) H(166) 119.2 . . . no
C(165) C(166) H(166) 119.2 . . . no
P(21) C(211) C(212) 121(1) . . . yes
P(21) C(211) C(216) 120(1) . . . yes
C(212) C(211) C(216) 119(1) . . . yes
C(211) C(212) C(213) 122(2) . . . yes
C(211) C(212) H(212) 119.2 . . . no
C(213) C(212) H(212) 119.2 . . . no
C(212) C(213) C(214) 118(2) . . . yes
C(212) C(213) H(213) 120.8 . . . no
C(214) C(213) H(213) 120.8 . . . no
C(213) C(214) C(215) 120(2) . . . yes
C(213) C(214) H(214) 119.9 . . . no
C(215) C(214) H(214) 119.8 . . . no
C(214) C(215) C(216) 122(2) . . . yes
C(214) C(215) H(215) 118.9 . . . no
C(216) C(215) H(215) 118.8 . . . no
C(211) C(216) C(215) 118(2) . . . yes
C(211) C(216) H(216) 120.9 . . . no
C(215) C(216) H(216) 120.9 . . . no
P(21) C(221) C(222) 121(1) . . . yes
P(21) C(221) C(226) 121(1) . . . yes
C(222) C(221) C(226) 118(2) . . . yes
C(221) C(222) C(223) 122(2) . . . yes
C(221) C(222) H(222) 118.8 . . . no
C(223) C(222) H(222) 118.8 . . . no
C(222) C(223) C(224) 118(2) . . . yes
C(222) C(223) H(223) 120.9 . . . no
C(224) C(223) H(223) 120.8 . . . no
C(223) C(224) C(225) 118(2) . . . yes
C(223) C(224) H(224) 121.2 . . . no
C(225) C(224) H(224) 121.3 . . . no
C(224) C(225) C(226) 124(2) . . . yes
C(224) C(225) H(225) 118.0 . . . no
C(226) C(225) H(225) 118.0 . . . no
C(221) C(226) C(225) 119(2) . . . yes
C(221) C(226) H(226) 120.3 . . . no
C(225) C(226) H(226) 120.3 . . . no
P(22) C(231) C(232) 122(1) . . . yes
P(22) C(231) C(236) 122(1) . . . yes
C(232) C(231) C(236) 116(1) . . . yes
C(231) C(232) C(233) 121(2) . . . yes
C(231) C(232) H(232) 119.7 . . . no
C(233) C(232) H(232) 119.6 . . . no
C(232) C(233) C(234) 122(2) . . . yes
C(232) C(233) H(233) 119.1 . . . no
C(234) C(233) H(233) 119.2 . . . no
C(233) C(234) C(235) 121(2) . . . yes
C(233) C(234) H(234) 119.3 . . . no
C(235) C(234) H(234) 119.3 . . . no
C(234) C(235) C(236) 116(2) . . . yes
C(234) C(235) H(235) 122.3 . . . no
C(236) C(235) H(235) 122.2 . . . no
C(231) C(236) C(235) 125(2) . . . yes
C(231) C(236) H(236) 117.6 . . . no
C(235) C(236) H(236) 117.8 . . . no
P(23) C(241) C(242) 123(1) . . . yes
P(23) C(241) C(246) 121(1) . . . yes
C(242) C(241) C(246) 116(1) . . . yes
C(241) C(242) C(243) 122(2) . . . yes
C(241) C(242) H(242) 118.9 . . . no
C(243) C(242) H(242) 118.9 . . . no
C(242) C(243) C(244) 118(2) . . . yes
C(242) C(243) H(243) 120.9 . . . no
C(244) C(243) H(243) 120.8 . . . no
C(243) C(244) C(245) 122(2) . . . yes
C(243) C(244) H(244) 119.0 . . . no
C(245) C(244) H(244) 118.9 . . . no
C(244) C(245) C(246) 119(2) . . . yes
C(244) C(245) H(245) 120.5 . . . no
C(246) C(245) H(245) 120.5 . . . no
C(241) C(246) C(245) 122(2) . . . yes
C(241) C(246) H(246) 119.1 . . . no
C(245) C(246) H(246) 119.0 . . . no
P(24) C(251) C(252) 124(2) . . . yes
P(24) C(251) C(256) 119(1) . . . yes
C(252) C(251) C(256) 117(2) . . . yes
C(251) C(252) C(253) 118(2) . . . yes
C(251) C(252) H(252) 121.0 . . . no
C(253) C(252) H(252) 120.7 . . . no
C(252) C(253) C(254) 124(3) . . . yes
C(252) C(253) H(253) 118.2 . . . no
C(254) C(253) H(253) 117.4 . . . no
C(253) C(254) C(255) 117(3) . . . yes
C(253) C(254) H(254) 121.6 . . . no
C(255) C(254) H(254) 121.1 . . . no
C(254) C(255) C(256) 122(3) . . . yes
C(254) C(255) H(255) 118.8 . . . no
C(256) C(255) H(255) 118.8 . . . no
C(251) C(256) C(255) 121(2) . . . yes
C(251) C(256) H(256) 119.7 . . . no
C(255) C(256) H(256) 119.6 . . . no
P(24) C(261) C(262) 123(1) . . . yes
P(24) C(261) C(266) 118(1) . . . yes
C(262) C(261) C(266) 119(1) . . . yes
C(261) C(262) C(263) 122(2) . . . yes
C(261) C(262) H(262) 119.2 . . . no
C(263) C(262) H(262) 119.2 . . . no
C(262) C(263) C(264) 121(2) . . . yes
C(262) C(263) H(263) 119.8 . . . no
C(264) C(263) H(263) 119.7 . . . no
C(263) C(264) C(265) 119(2) . . . yes
C(263) C(264) H(264) 120.5 . . . no
C(265) C(264) H(264) 120.4 . . . no
C(264) C(265) C(266) 120(2) . . . yes
C(264) C(265) H(265) 119.8 . . . no
C(266) C(265) H(265) 119.7 . . . no
C(261) C(266) C(265) 119(2) . . . yes
C(261) C(266) H(266) 120.3 . . . no
C(265) C(266) H(266) 120.3 . . . no

loop_
_geom_bond_atom_site_label_1
_geom_bond_atom_site_label_2
_geom_bond_distance
_geom_bond_site_symmetry_1
_geom_bond_site_symmetry_2
_geom_bond_publ_flag
Au(1) P(11) 2.406(4) . . yes
Au(1) P(12) 2.394(4) . . yes
Au(1) P(21) 2.419(4) . . yes
Au(1) P(22) 2.379(4) . . yes
Au(2) P(13) 2.417(4) . . yes
Au(2) P(14) 2.421(4) . . yes
Au(2) P(23) 2.394(4) . . yes
Au(2) P(24) 2.447(4) . . yes
Cl(1) C(1) 1.79(5) . . yes
Cl(2) C(1) 1.94(6) . . yes
P(1) F(11) 1.57(1) . . yes
P(1) F(12) 1.52(1) . . yes
P(1) F(13) 1.60(1) . . yes
P(1) F(14) 1.50(1) . . yes
P(1) F(15) 1.57(1) . . yes
P(1) F(16) 1.57(1) . . yes
P(2) F(21) 1.51(1) . . yes
P(2) F(22) 1.52(1) . . yes
P(2) F(23) 1.55(1) . . yes
P(2) F(24) 1.59(1) . . yes
P(2) F(25) 1.58(1) . . yes
P(2) F(26) 1.55(1) . . yes
P(11) C(11) 1.83(2) . . yes
P(11) C(111) 1.78(1) . . yes
P(11) C(121) 1.80(2) . . yes
P(12) C(12) 1.84(1) . . yes
P(12) C(13) 1.84(1) . . yes
P(12) C(131) 1.79(2) . . yes
P(13) C(14) 1.85(1) . . yes
P(13) C(15) 1.83(1) . . yes
P(13) C(141) 1.81(1) . . yes
P(14) C(16) 1.84(1) . . yes
P(14) C(151) 1.81(1) . . yes
P(14) C(161) 1.79(1) . . yes
P(21) C(21) 1.84(1) . . yes
P(21) C(211) 1.84(1) . . yes
P(21) C(221) 1.82(1) . . yes
P(22) C(22) 1.87(1) . . yes
P(22) C(23) 1.86(1) . . yes
P(22) C(231) 1.81(1) . . yes
P(23) C(24) 1.84(1) . . yes
P(23) C(25) 1.83(1) . . yes
P(23) C(241) 1.77(1) . . yes
P(24) C(26) 1.82(2) . . yes
P(24) C(251) 1.80(2) . . yes
P(24) C(261) 1.83(1) . . yes
C(1) H(1a) 0.93 . . no
C(1) H(1b) 0.92 . . no
C(11) C(12) 1.51(2) . . yes
C(11) H(11a) 0.95 . . no
C(11) H(11b) 0.95 . . no
C(12) H(12a) 0.95 . . no
C(12) H(12b) 0.95 . . no
C(13) C(14) 1.53(2) . . yes
C(13) H(13a) 0.95 . . no
C(13) H(13b) 0.95 . . no
C(14) H(14a) 0.95 . . no
C(14) H(14b) 0.95 . . no
C(15) C(16) 1.52(2) . . yes
C(15) H(15a) 0.95 . . no
C(15) H(15b) 0.95 . . no
C(16) H(16a) 0.95 . . no
C(16) H(16b) 0.95 . . no
C(21) C(22) 1.53(2) . . yes
C(21) H(21a) 0.95 . . no
C(21) H(21b) 0.95 . . no
C(22) H(22a) 0.95 . . no
C(22) H(22b) 0.95 . . no
C(23) C(24) 1.55(2) . . yes
C(23) H(23a) 0.95 . . no
C(23) H(23b) 0.95 . . no
C(24) H(24a) 0.95 . . no
C(24) H(24b) 0.95 . . no
C(25) C(26) 1.55(2) . . yes
C(25) H(25a) 0.95 . . no
C(25) H(25b) 0.95 . . no
C(26) H(26a) 0.95 . . no
C(26) H(26b) 0.95 . . no
C(111) C(112) 1.37(2) . . yes
C(111) C(116) 1.40(2) . . yes
C(112) C(113) 1.39(2) . . yes
C(112) H(112) 0.95 . . no
C(113) C(114) 1.40(2) . . yes
C(113) H(113) 0.95 . . no
C(114) C(115) 1.33(2) . . yes
C(114) H(114) 0.95 . . no
C(115) C(116) 1.36(2) . . yes
C(115) H(115) 0.95 . . no
C(116) H(116) 0.95 . . no
C(121) C(122) 1.38(2) . . yes
C(121) C(126) 1.37(2) . . yes
C(122) C(123) 1.34(2) . . yes
C(122) H(122) 0.95 . . no
C(123) C(124) 1.39(2) . . yes
C(123) H(123) 0.95 . . no
C(124) C(125) 1.34(2) . . yes
C(124) H(124) 0.95 . . no
C(125) C(126) 1.37(2) . . yes
C(125) H(125) 0.95 . . no
C(126) H(126) 0.95 . . no
C(131) C(132) 1.39(2) . . yes
C(131) C(136) 1.36(2) . . yes
C(132) C(133) 1.44(3) . . yes
C(132) H(132) 0.95 . . no
C(133) C(134) 1.37(3) . . yes
C(133) H(133) 0.95 . . no
C(134) C(135) 1.32(2) . . yes
C(134) H(134) 0.95 . . no
C(135) C(136) 1.42(2) . . yes
C(135) H(135) 0.95 . . no
C(136) H(136) 0.95 . . no
C(141) C(142) 1.33(2) . . yes
C(141) C(146) 1.35(2) . . yes
C(142) C(143) 1.44(2) . . yes
C(142) H(142) 0.95 . . no
C(143) C(144) 1.39(2) . . yes
C(143) H(143) 0.95 . . no
C(144) C(145) 1.33(2) . . yes
C(144) H(144) 0.95 . . no
C(145) C(146) 1.39(2) . . yes
C(145) H(145) 0.95 . . no
C(146) H(146) 0.95 . . no
C(151) C(152) 1.38(2) . . yes
C(151) C(156) 1.39(2) . . yes
C(152) C(153) 1.38(2) . . yes
C(152) H(152) 0.95 . . no
C(153) C(154) 1.32(3) . . yes
C(153) H(153) 0.95 . . no
C(154) C(155) 1.37(3) . . yes
C(154) H(154) 0.95 . . no
C(155) C(156) 1.39(3) . . yes
C(155) H(155) 0.95 . . no
C(156) H(156) 0.95 . . no
C(161) C(162) 1.43(2) . . yes
C(161) C(166) 1.41(2) . . yes
C(162) C(163) 1.34(2) . . yes
C(162) H(162) 0.95 . . no
C(163) C(164) 1.38(2) . . yes
C(163) H(163) 0.95 . . no
C(164) C(165) 1.38(2) . . yes
C(164) H(164) 0.95 . . no
C(165) C(166) 1.39(2) . . yes
C(165) H(165) 0.95 . . no
C(166) H(166) 0.95 . . no
C(211) C(212) 1.37(2) . . yes
C(211) C(216) 1.37(2) . . yes
C(212) C(213) 1.43(2) . . yes
C(212) H(212) 0.95 . . no
C(213) C(214) 1.33(2) . . yes
C(213) H(213) 0.95 . . no
C(214) C(215) 1.38(2) . . yes
C(214) H(214) 0.95 . . no
C(215) C(216) 1.39(2) . . yes
C(215) H(215) 0.95 . . no
C(216) H(216) 0.95 . . no
C(221) C(222) 1.34(2) . . yes
C(221) C(226) 1.37(2) . . yes
C(222) C(223) 1.41(2) . . yes
C(222) H(222) 0.95 . . no
C(223) C(224) 1.38(2) . . yes
C(223) H(223) 0.95 . . no
C(224) C(225) 1.34(3) . . yes
C(224) H(224) 0.95 . . no
C(225) C(226) 1.37(2) . . yes
C(225) H(225) 0.95 . . no
C(226) H(226) 0.95 . . no
C(231) C(232) 1.41(2) . . yes
C(231) C(236) 1.36(2) . . yes
C(232) C(233) 1.31(2) . . yes
C(232) H(232) 0.95 . . no
C(233) C(234) 1.37(2) . . yes
C(233) H(233) 0.95 . . no
C(234) C(235) 1.36(2) . . yes
C(234) H(234) 0.95 . . no
C(235) C(236) 1.39(2) . . yes
C(235) H(235) 0.95 . . no
C(236) H(236) 0.95 . . no
C(241) C(242) 1.39(2) . . yes
C(241) C(246) 1.39(2) . . yes
C(242) C(243) 1.42(2) . . yes
C(242) H(242) 0.95 . . no
C(243) C(244) 1.36(2) . . yes
C(243) H(243) 0.95 . . no
C(244) C(245) 1.35(2) . . yes
C(244) H(244) 0.95 . . no
C(245) C(246) 1.41(2) . . yes
C(245) H(245) 0.95 . . no
C(246) H(246) 0.95 . . no
C(251) C(252) 1.38(2) . . yes
C(251) C(256) 1.36(2) . . yes
C(252) C(253) 1.43(3) . . yes
C(252) H(252) 0.95 . . no
C(253) C(254) 1.30(4) . . yes
C(253) H(253) 0.95 . . no
C(254) C(255) 1.31(3) . . yes
C(254) H(254) 0.95 . . no
C(255) C(256) 1.42(3) . . yes
C(255) H(255) 0.95 . . no
C(256) H(256) 0.95 . . no
C(261) C(262) 1.36(2) . . yes
C(261) C(266) 1.40(2) . . yes
C(262) C(263) 1.36(2) . . yes
C(262) H(262) 0.95 . . no
C(263) C(264) 1.38(2) . . yes
C(263) H(263) 0.95 . . no
C(264) C(265) 1.37(2) . . yes
C(264) H(264) 0.95 . . no
C(265) C(266) 1.40(2) . . yes
C(265) H(265) 0.95 . . no
C(266) H(266) 0.95 . . no

loop_
_geom_contact_atom_site_label_1
_geom_contact_atom_site_label_2
_geom_contact_distance
_geom_contact_site_symmetry_1
_geom_contact_site_symmetry_2
_geom_contact_publ_flag
F(11) C(214) 3.28(2) . 2_765 no
F(11) C(213) 3.36(2) . 2_765 no
F(11) C(134) 3.47(3) . 3_566 no
F(11) C(264) 3.48(2) . 1_655 no
F(11) C(15) 3.51(2) . 2_665 no
F(12) C(234) 3.19(2) . 3_556 no
F(12) C(235) 3.34(2) . 3_556 no
F(13) C(13) 3.35(2) . 2_665 no
F(13) C(124) 3.43(2) . 3_556 no
F(13) C(12) 3.51(2) . 2_665 no
F(14) F(22) 3.16(2) . . no
F(14) C(12) 3.30(2) . 2_665 no
F(14) F(26) 3.33(2) . . no
F(14) C(144) 3.53(2) . 3_556 no
F(15) C(14) 3.40(2) . 2_665 no
F(15) C(135) 3.47(2) . 3_566 no
F(15) C(134) 3.60(2) . 3_566 no
F(16) C(135) 3.27(2) . 3_566 no
F(16) C(264) 3.29(2) . 1_655 no
F(16) C(134) 3.54(2) . 3_566 no
F(16) C(263) 3.54(2) . 1_655 no
F(16) C(244) 3.57(2) . 3_566 no
F(21) C(165) 3.37(2) . 1_655 no
F(21) C(164) 3.42(2) . 1_655 no
F(21) C(22) 3.51(2) . . no
F(22) C(144) 3.36(2) . 3_556 no
F(22) C(143) 3.59(2) . 3_556 no
F(23) C(26) 3.37(2) . . no
F(23) C(23) 3.50(2) . . no
F(24) C(26) 3.15(2) . . no
F(24) C(25) 3.41(2) . . no
F(24) C(11) 3.60(2) . 2_665 no
F(25) C(24) 3.45(2) . . no
F(25) C(25) 3.46(2) . . no
F(25) C(23) 3.57(2) . . no
F(25) C(22) 3.58(2) . . no
C(115) C(265) 3.57(2) . 2_664 no
C(165) C(244) 3.47(3) . 3_466 no
C(166) C(245) 3.60(2) . 3_466 no
C(232) C(255) 3.50(3) . 3_556 no
C(233) C(255) 3.53(3) . 3_556 no
C(233) C(256) 3.60(3) . 3_556 no

loop_
_geom_torsion_atom_site_label_1
_geom_torsion_atom_site_label_2
_geom_torsion_atom_site_label_3
_geom_torsion_atom_site_label_4
_geom_torsion_site_symmetry_1
_geom_torsion_site_symmetry_2
_geom_torsion_site_symmetry_3
_geom_torsion_site_symmetry_4
_geom_torsion
_geom_torsion_publ_flag
Au(1) P(11) C(11) C(12) . . . . -50(1) no
Au(1) P(11) C(111) C(112) . . . . 43(2) no
Au(1) P(11) C(111) C(116) . . . . -136(1) no
Au(1) P(11) C(121) C(122) . . . . -52(2) no
Au(1) P(11) C(121) C(126) . . . . 127(1) no
Au(1) P(12) C(12) C(11) . . . . -25(1) no
Au(1) P(12) C(13) C(14) . . . . -46(1) no
Au(1) P(12) C(131) C(132) . . . . 62(2) no
Au(1) P(12) C(131) C(136) . . . . -115(2) no
Au(1) P(21) C(21) C(22) . . . . -52(1) no
Au(1) P(21) C(211) C(212) . . . . -80(2) no
Au(1) P(21) C(211) C(216) . . . . 98(1) no
Au(1) P(21) C(221) C(222) . . . . -17(2) no
Au(1) P(21) C(221) C(226) . . . . 159(1) no
Au(1) P(22) C(22) C(21) . . . . -27(1) no
Au(1) P(22) C(23) C(24) . . . . -39(1) no
Au(1) P(22) C(231) C(232) . . . . 72(2) no
Au(1) P(22) C(231) C(236) . . . . -101(1) no
Au(2) P(13) C(14) C(13) . . . . -47(1) no
Au(2) P(13) C(15) C(16) . . . . -45(1) no
Au(2) P(13) C(141) C(142) . . . . 1(2) no
Au(2) P(13) C(141) C(146) . . . . 179(1) no
Au(2) P(14) C(16) C(15) . . . . -40(1) no
Au(2) P(14) C(151) C(152) . . . . -45(1) no
Au(2) P(14) C(151) C(156) . . . . 136(2) no
Au(2) P(14) C(161) C(162) . . . . -28(1) no
Au(2) P(14) C(161) C(166) . . . . 147(1) no
Au(2) P(23) C(24) C(23) . . . . -41(2) no
Au(2) P(23) C(25) C(26) . . . . 43(1) no
Au(2) P(23) C(241) C(242) . . . . -14(2) no
Au(2) P(23) C(241) C(246) . . . . 167(1) no
Au(2) P(24) C(26) C(25) . . . . 37(1) no
Au(2) P(24) C(251) C(252) . . . . 83(2) no
Au(2) P(24) C(251) C(256) . . . . -88(2) no
Au(2) P(24) C(261) C(262) . . . . -1(1) no
Au(2) P(24) C(261) C(266) . . . . -178(1) no
P(11) Au(1) P(12) C(12) . . . . -5.4(5) no
P(11) Au(1) P(12) C(13) . . . . 109.6(5) no
P(11) Au(1) P(12) C(131) . . . . -122.2(7) no
P(11) Au(1) P(21) C(21) . . . . -101.1(4) no
P(11) Au(1) P(21) C(211) . . . . 16.7(7) no
P(11) Au(1) P(21) C(221) . . . . 148.1(6) no
P(11) Au(1) P(22) C(22) . . . . 120.5(5) no
P(11) Au(1) P(22) C(23) . . . . -123.7(5) no
P(11) Au(1) P(22) C(231) . . . . 4.1(6) no
P(11) C(11) C(12) P(12) . . . . 51(1) no
P(11) C(111) C(112) C(113) . . . . 174(1) no
P(11) C(111) C(116) C(115) . . . . -177(1) no
P(11) C(121) C(122) C(123) . . . . -175(2) no
P(11) C(121) C(126) C(125) . . . . 179(2) no
P(12) Au(1) P(11) C(11) . . . . 27.3(4) no
P(12) Au(1) P(11) C(111) . . . . 145.8(6) no
P(12) Au(1) P(11) C(121) . . . . -86.7(6) no
P(12) Au(1) P(21) C(21) . . . . 151.7(4) no
P(12) Au(1) P(21) C(211) . . . . -90.5(7) no
P(12) Au(1) P(21) C(221) . . . . 40.9(6) no
P(12) Au(1) P(22) C(22) . . . . -132.0(4) no
P(12) Au(1) P(22) C(23) . . . . -16.2(6) no
P(12) Au(1) P(22) C(231) . . . . 111.6(6) no
P(12) C(13) C(14) P(13) . . . . 163.3(6) no
P(12) C(131) C(132) C(133) . . . . -176(2) no
P(12) C(131) C(136) C(135) . . . . 178(2) no
P(13) Au(2) P(14) C(16) . . . . 9.3(5) no
P(13) Au(2) P(14) C(151) . . . . -111.3(6) no
P(13) Au(2) P(14) C(161) . . . . 118.7(6) no
P(13) Au(2) P(23) C(24) . . . . -30.7(6) no
P(13) Au(2) P(23) C(25) . . . . -146.3(5) no
P(13) Au(2) P(23) C(241) . . . . 96.6(6) no
P(13) Au(2) P(24) C(26) . . . . 110.0(5) no
P(13) Au(2) P(24) C(251) . . . . -8.4(8) no
P(13) Au(2) P(24) C(261) . . . . -138.4(5) no
P(13) C(15) C(16) P(14) . . . . 58(2) no
P(13) C(141) C(142) C(143) . . . . 180(2) no
P(13) C(141) C(146) C(145) . . . . -179(2) no
P(14) Au(2) P(13) C(14) . . . . 130.0(6) no
P(14) Au(2) P(13) C(15) . . . . 15.5(6) no
P(14) Au(2) P(13) C(141) . . . . -99.9(6) no
P(14) Au(2) P(23) C(24) . . . . -139.9(6) no
P(14) Au(2) P(23) C(25) . . . . 104.5(5) no
P(14) Au(2) P(23) C(241) . . . . -12.6(6) no
P(14) Au(2) P(24) C(26) . . . . -143.7(5) no
P(14) Au(2) P(24) C(251) . . . . 97.9(7) no
P(14) Au(2) P(24) C(261) . . . . -32.1(6) no
P(14) C(151) C(152) C(153) . . . . -178(1) no
P(14) C(151) C(156) C(155) . . . . 180(2) no
P(14) C(161) C(162) C(163) . . . . 176(2) no
P(14) C(161) C(166) C(165) . . . . -177(1) no
P(21) Au(1) P(11) C(11) . . . . -100.9(4) no
P(21) Au(1) P(11) C(111) . . . . 17.6(6) no
P(21) Au(1) P(11) C(121) . . . . 145.1(6) no
P(21) Au(1) P(12) C(12) . . . . 118.4(5) no
P(21) Au(1) P(12) C(13) . . . . -126.7(5) no
P(21) Au(1) P(12) C(131) . . . . 1.6(7) no
P(21) Au(1) P(22) C(22) . . . . -3.2(4) no
P(21) Au(1) P(22) C(23) . . . . 112.6(5) no
P(21) Au(1) P(22) C(231) . . . . -119.5(6) no
P(21) C(21) C(22) P(22) . . . . 54(1) no
P(21) C(211) C(212) C(213) . . . . 179(1) no
P(21) C(211) C(216) C(215) . . . . -178(1) no
P(21) C(221) C(222) C(223) . . . . -179(1) no
P(21) C(221) C(226) C(225) . . . . -178(2) no
P(22) Au(1) P(11) C(11) . . . . 152.2(4) no
P(22) Au(1) P(11) C(111) . . . . -89.3(6) no
P(22) Au(1) P(11) C(121) . . . . 38.2(6) no
P(22) Au(1) P(12) C(12) . . . . -133.0(5) no
P(22) Au(1) P(12) C(13) . . . . -18.1(6) no
P(22) Au(1) P(12) C(131) . . . . 110.2(7) no
P(22) Au(1) P(21) C(21) . . . . 26.3(4) no
P(22) Au(1) P(21) C(211) . . . . 144.1(7) no
P(22) Au(1) P(21) C(221) . . . . -84.5(6) no
P(22) C(23) C(24) P(23) . . . . 162.3(6) no
P(22) C(231) C(232) C(233) . . . . -175(2) no
P(22) C(231) C(236) C(235) . . . . 173(1) no
P(23) Au(2) P(13) C(14) . . . . -6.1(6) no
P(23) Au(2) P(13) C(15) . . . . -120.5(6) no
P(23) Au(2) P(13) C(141) . . . . 124.1(6) no
P(23) Au(2) P(14) C(16) . . . . 130.2(5) no
P(23) Au(2) P(14) C(151) . . . . 9.5(6) no
P(23) Au(2) P(14) C(161) . . . . -120.4(6) no
P(23) Au(2) P(24) C(26) . . . . -8.2(5) no
P(23) Au(2) P(24) C(251) . . . . -126.6(7) no
P(23) Au(2) P(24) C(261) . . . . 103.4(5) no
P(23) C(25) C(26) P(24) . . . . -54(1) no
P(23) C(241) C(242) C(243) . . . . 180(1) no
P(23) C(241) C(246) C(245) . . . . 179(1) no
P(24) Au(2) P(13) C(14) . . . . -110.4(6) no
P(24) Au(2) P(13) C(15) . . . . 135.2(6) no
P(24) Au(2) P(13) C(141) . . . . 19.7(7) no
P(24) Au(2) P(14) C(16) . . . . -121.8(5) no
P(24) Au(2) P(14) C(151) . . . . 117.6(6) no
P(24) Au(2) P(14) C(161) . . . . -12.4(6) no
P(24) Au(2) P(23) C(24) . . . . 99.7(6) no
P(24) Au(2) P(23) C(25) . . . . -15.9(5) no
P(24) Au(2) P(23) C(241) . . . . -133.0(6) no
P(24) C(251) C(252) C(253) . . . . -171(2) no
P(24) C(251) C(256) C(255) . . . . 172(2) no
P(24) C(261) C(262) C(263) . . . . -176(1) no
P(24) C(261) C(266) C(265) . . . . 177(1) no
C(11) P(11) C(111) C(112) . . . . 159(1) no
C(11) P(11) C(111) C(116) . . . . -21(2) no
C(11) P(11) C(121) C(122) . . . . -165(1) no
C(11) P(11) C(121) C(126) . . . . 14(2) no
C(11) C(12) P(12) C(13) . . . . -147(1) no
C(11) C(12) P(12) C(131) . . . . 102(1) no
C(12) P(12) C(13) C(14) . . . . 69(1) no
C(12) P(12) C(131) C(132) . . . . -54(2) no
C(12) P(12) C(131) C(136) . . . . 129(2) no
C(12) C(11) P(11) C(111) . . . . -177.5(9) no
C(12) C(11) P(11) C(121) . . . . 76(1) no
C(13) P(12) C(131) C(132) . . . . -165(2) no
C(13) P(12) C(131) C(136) . . . . 18(2) no
C(13) C(14) P(13) C(15) . . . . 67(1) no
C(13) C(14) P(13) C(141) . . . . 176(1) no
C(14) P(13) C(15) C(16) . . . . -172(1) no
C(14) P(13) C(141) C(142) . . . . 139(2) no
C(14) P(13) C(141) C(146) . . . . -42(2) no
C(14) C(13) P(12) C(131) . . . . 180(1) no
C(15) P(13) C(141) C(142) . . . . -113(2) no
C(15) P(13) C(141) C(146) . . . . 65(2) no
C(15) C(16) P(14) C(151) . . . . 89(1) no
C(15) C(16) P(14) C(161) . . . . -162(1) no
C(16) P(14) C(151) C(152) . . . . -163(1) no
C(16) P(14) C(151) C(156) . . . . 17(2) no
C(16) P(14) C(161) C(162) . . . . 83(1) no
C(16) P(14) C(161) C(166) . . . . -102(1) no
C(16) C(15) P(13) C(141) . . . . 81(1) no
C(21) P(21) C(211) C(212) . . . . 35(2) no
C(21) P(21) C(211) C(216) . . . . -147(1) no
C(21) P(21) C(221) C(222) . . . . -127(2) no
C(21) P(21) C(221) C(226) . . . . 49(2) no
C(21) C(22) P(22) C(23) . . . . -153(1) no
C(21) C(22) P(22) C(231) . . . . 97(1) no
C(22) P(22) C(23) C(24) . . . . 77(1) no
C(22) P(22) C(231) C(232) . . . . -45(2) no
C(22) P(22) C(231) C(236) . . . . 143(1) no
C(22) C(21) P(21) C(211) . . . . 176(1) no
C(22) C(21) P(21) C(221) . . . . 69(1) no
C(23) P(22) C(231) C(232) . . . . -154(1) no
C(23) P(22) C(231) C(236) . . . . 33(2) no
C(23) C(24) P(23) C(25) . . . . 75(1) no
C(23) C(24) P(23) C(241) . . . . -177(1) no
C(24) P(23) C(25) C(26) . . . . -80(1) no
C(24) P(23) C(241) C(242) . . . . 119(1) no
C(24) P(23) C(241) C(246) . . . . -60(2) no
C(24) C(23) P(22) C(231) . . . . -173(1) no
C(25) P(23) C(241) C(242) . . . . -132(1) no
C(25) P(23) C(241) C(246) . . . . 49(2) no
C(25) C(26) P(24) C(251) . . . . 166(1) no
C(25) C(26) P(24) C(261) . . . . -88(1) no
C(26) P(24) C(251) C(252) . . . . -35(2) no
C(26) P(24) C(251) C(256) . . . . 154(2) no
C(26) P(24) C(261) C(262) . . . . 113(1) no
C(26) P(24) C(261) C(266) . . . . -64(1) no
C(26) C(25) P(23) C(241) . . . . 172(1) no
C(111) P(11) C(121) C(122) . . . . 84(2) no
C(111) P(11) C(121) C(126) . . . . -98(2) no
C(111) C(112) C(113) C(114) . . . . 7(3) no
C(111) C(116) C(115) C(114) . . . . -2(3) no
C(112) C(111) P(11) C(121) . . . . -92(1) no
C(112) C(111) C(116) C(115) . . . . 4(3) no
C(112) C(113) C(114) C(115) . . . . -5(3) no
C(113) C(112) C(111) C(116) . . . . -6(3) no
C(113) C(114) C(115) C(116) . . . . 3(3) no
C(116) C(111) P(11) C(121) . . . . 88(2) no
C(121) C(122) C(123) C(124) . . . . -5(4) no
C(121) C(126) C(125) C(124) . . . . -3(4) no
C(122) C(121) C(126) C(125) . . . . -3(3) no
C(122) C(123) C(124) C(125) . . . . -1(4) no
C(123) C(122) C(121) C(126) . . . . 7(3) no
C(123) C(124) C(125) C(126) . . . . 5(4) no
C(131) C(132) C(133) C(134) . . . . -3(4) no
C(131) C(136) C(135) C(134) . . . . 0(4) no
C(132) C(131) C(136) C(135) . . . . 0(3) no
C(132) C(133) C(134) C(135) . . . . 3(4) no
C(133) C(132) C(131) C(136) . . . . 1(3) no
C(133) C(134) C(135) C(136) . . . . -2(4) no
C(141) C(142) C(143) C(144) . . . . 1(4) no
C(141) C(146) C(145) C(144) . . . . -3(4) no
C(142) C(141) C(146) C(145) . . . . 0(3) no
C(142) C(143) C(144) C(145) . . . . -4(4) no
C(143) C(142) C(141) C(146) . . . . 1(3) no
C(143) C(144) C(145) C(146) . . . . 5(4) no
C(151) P(14) C(161) C(162) . . . . -166(1) no
C(151) P(14) C(161) C(166) . . . . 9(2) no
C(151) C(152) C(153) C(154) . . . . -2(3) no
C(151) C(156) C(155) C(154) . . . . -3(4) no
C(152) C(151) P(14) C(161) . . . . 91(1) no
C(152) C(151) C(156) C(155) . . . . 1(3) no
C(152) C(153) C(154) C(155) . . . . 1(3) no
C(153) C(152) C(151) C(156) . . . . 2(3) no
C(153) C(154) C(155) C(156) . . . . 2(4) no
C(156) C(151) P(14) C(161) . . . . -88(2) no
C(161) C(162) C(163) C(164) . . . . -4(4) no
C(161) C(166) C(165) C(164) . . . . 6(3) no
C(162) C(161) C(166) C(165) . . . . -2(2) no
C(162) C(163) C(164) C(165) . . . . 8(3) no
C(163) C(162) C(161) C(166) . . . . 1(3) no
C(163) C(164) C(165) C(166) . . . . -9(3) no
C(211) P(21) C(221) C(222) . . . . 125(2) no
C(211) P(21) C(221) C(226) . . . . -59(2) no
C(211) C(212) C(213) C(214) . . . . -1(3) no
C(211) C(216) C(215) C(214) . . . . -1(3) no
C(212) C(211) P(21) C(221) . . . . 143(1) no
C(212) C(211) C(216) C(215) . . . . 0(3) no
C(212) C(213) C(214) C(215) . . . . 0(3) no
C(213) C(212) C(211) C(216) . . . . 1(3) no
C(213) C(214) C(215) C(216) . . . . 1(4) no
C(216) C(211) P(21) C(221) . . . . -39(2) no
C(221) C(222) C(223) C(224) . . . . -6(3) no
C(221) C(226) C(225) C(224) . . . . 0(4) no
C(222) C(221) C(226) C(225) . . . . -2(3) no
C(222) C(223) C(224) C(225) . . . . 3(3) no
C(223) C(222) C(221) C(226) . . . . 5(3) no
C(223) C(224) C(225) C(226) . . . . -1(4) no
C(231) C(232) C(233) C(234) . . . . 3(3) no
C(231) C(236) C(235) C(234) . . . . 0(3) no
C(232) C(231) C(236) C(235) . . . . 0(3) no
C(232) C(233) C(234) C(235) . . . . -3(3) no
C(233) C(232) C(231) C(236) . . . . -2(3) no
C(233) C(234) C(235) C(236) . . . . 1(3) no
C(241) C(242) C(243) C(244) . . . . 0(3) no
C(241) C(246) C(245) C(244) . . . . 2(3) no
C(242) C(241) C(246) C(245) . . . . 0(3) no
C(242) C(243) C(244) C(245) . . . . 2(3) no
C(243) C(242) C(241) C(246) . . . . -1(2) no
C(243) C(244) C(245) C(246) . . . . -3(3) no
C(251) P(24) C(261) C(262) . . . . -139(1) no
C(251) P(24) C(261) C(266) . . . . 44(1) no
C(251) C(252) C(253) C(254) . . . . -1(6) no
C(251) C(256) C(255) C(254) . . . . 2(4) no
C(252) C(251) P(24) C(261) . . . . -140(2) no
C(252) C(251) C(256) C(255) . . . . 1(3) no
C(252) C(253) C(254) C(255) . . . . 3(7) no
C(253) C(252) C(251) C(256) . . . . -1(4) no
C(253) C(254) C(255) C(256) . . . . -3(6) no
C(256) C(251) P(24) C(261) . . . . 50(2) no
C(261) C(262) C(263) C(264) . . . . -3(3) no
C(261) C(266) C(265) C(264) . . . . 0(3) no
C(262) C(261) C(266) C(265) . . . . 0(2) no
C(262) C(263) C(264) C(265) . . . . 4(3) no
C(263) C(262) C(261) C(266) . . . . 1(2) no
C(263) C(264) C(265) C(266) . . . . -2(3) no
